data_7239485
loop_
_publ_author_name
'Katagiri, Hiroshi'
'Tanaka, Shinya'
'Ohkubo, Kazuya'
'Akahira, Yuki'
'Morohashi, Naoya'
'Iki, Nobukiho'
'Hattori, Tetsutaro'
'Miyano, Sotaro'

_publ_section_title
;
 Regioselective synthesis of 1,2- and 1,3-diaminothiacalix[4]arenes via
 nucleophilic aromatic substitution and their X-ray structures
;
_journal_issue 19
_journal_name_full 'RSC Advances'
_journal_page_first 9608
_journal_paper_doi 10.1039/c3ra47718e
_journal_volume 4
_journal_year 2014
_chemical_formula_moiety 'C56 H66 N2 O6 S4, C H4 O, H2 O'
_chemical_formula_sum 'C57 H72 N2 O8 S4'
_chemical_formula_weight 1041.41
_space_group_IT_number 14
_space_group_name_Hall '-P 2ybc'
_space_group_name_H-M_alt 'P 1 21/c 1'
_symmetry_cell_setting monoclinic
_symmetry_space_group_name_H-M 'P 1 21/c 1'
_atom_sites_solution_hydrogens geom
_atom_sites_solution_primary direct
_atom_sites_solution_secondary difmap
_audit_creation_method SHELXL-97
_cell_angle_alpha 90.00
_cell_angle_beta 123.419(3)
_cell_angle_gamma 90.00
_cell_formula_units_Z 4
_cell_length_a 13.8234(9)
_cell_length_b 19.7567(10)
_cell_length_c 24.5819(13)
_cell_measurement_reflns_used 12380
_cell_measurement_temperature 113
_cell_measurement_theta_max 27.48
_cell_measurement_theta_min 2.86
_cell_volume 5603.5(6)
_computing_cell_refinement 'FS-PROCESS-AUTO(Rigaku/MSC Inc., 2005)'
_computing_data_collection 'FS-PROCESS-AUTO(Rigaku/MSC Inc., 2005)'
_computing_data_reduction 'CrystalStructure (Rigaku/MSC, 2003)'
_computing_molecular_graphics 'ORTEPIII (Burnett & Johnson, 1996) and PLATON (Spek, 2009)'
_computing_publication_material 'Yadokari-XG 2009 (Wakita, 2001, Kabuto et al., 2009)'
_computing_structure_refinement 'SHELXL-97 (Sheldrick, 1997)'
_computing_structure_solution 'SHELXS-97 (Sheldrick, 1990)'
_diffrn_ambient_temperature 113
_diffrn_detector_area_resol_mean 14.6199
_diffrn_measured_fraction_theta_full 0.981
_diffrn_measured_fraction_theta_max 0.981
_diffrn_measurement_device_type 'Mercury CCD'
_diffrn_measurement_method \w
_diffrn_radiation_monochromator graphite
_diffrn_radiation_source 'fine-focus sealed tube'
_diffrn_radiation_type MoK\a
_diffrn_radiation_wavelength 0.71069
_diffrn_reflns_av_R_equivalents 0.0328
_diffrn_reflns_av_sigmaI/netI 0.0311
_diffrn_reflns_limit_h_max 16
_diffrn_reflns_limit_h_min -16
_diffrn_reflns_limit_k_max 20
_diffrn_reflns_limit_k_min -23
_diffrn_reflns_limit_l_max 29
_diffrn_reflns_limit_l_min -25
_diffrn_reflns_number 44910
_diffrn_reflns_theta_full 25.00
_diffrn_reflns_theta_max 25.00
_diffrn_reflns_theta_min 1.80
_exptl_absorpt_coefficient_mu 0.223
_exptl_absorpt_correction_T_max 1.0000
_exptl_absorpt_correction_T_min 0.8200
_exptl_absorpt_correction_type multi-scan
_exptl_absorpt_process_details '(ABSCOR; Higashi, 1995)'
_exptl_crystal_colour Colorless
_exptl_crystal_density_diffrn 1.234
_exptl_crystal_density_method 'not measured'
_exptl_crystal_description Prism
_exptl_crystal_F_000 2224
_exptl_crystal_size_max 0.20
_exptl_crystal_size_mid 0.20
_exptl_crystal_size_min 0.20
_refine_diff_density_max 0.623
_refine_diff_density_min -0.589
_refine_diff_density_rms 0.059
_refine_ls_extinction_method none
_refine_ls_goodness_of_fit_ref 1.324
_refine_ls_hydrogen_treatment mixed
_refine_ls_matrix_type full
_refine_ls_number_parameters 849
_refine_ls_number_reflns 9701
_refine_ls_number_restraints 579
_refine_ls_restrained_S_all 1.307
_refine_ls_R_factor_all 0.0833
_refine_ls_R_factor_gt 0.0635
_refine_ls_shift/su_max 0.000
_refine_ls_shift/su_mean 0.000
_refine_ls_structure_factor_coef Fsqd
_refine_ls_weighting_details 'calc w=1/[\s^2^(Fo^2^)+(0.1000P)^2^+0.0000P] where P=(Fo^2^+2Fc^2^)/3'
_refine_ls_weighting_scheme calc
_refine_ls_wR_factor_gt 0.1695
_refine_ls_wR_factor_ref 0.1811
_reflns_number_gt 7721
_reflns_number_total 9701
_reflns_threshold_expression >2sigma(I)
_cod_data_source_file c3ra47718e.txt
_cod_data_source_block 7c
_cod_depositor_comments
;
The following automatic conversions were performed:

data item '_exptl_absorpt_correction_type' value 'Multi-scan' was
changed to 'multi-scan' in accordance with the
/home/saulius/struct/COD-crude-data/automatic-downloads/DataCite-retrospective/RSC/depositions/lib/dictionaries/cif_core.dic
dictionary named 'cif_core.dic' version 2.4.2 last updated on
2011-04-26.

data item '_symmetry_cell_setting' value 'Monoclinic' was changed to
'monoclinic' in accordance with the
/home/saulius/struct/COD-crude-data/automatic-downloads/DataCite-retrospective/RSC/depositions/lib/dictionaries/cif_core.dic
dictionary named 'cif_core.dic' version 2.4.2 last updated on
2011-04-26.

Automatic conversion script
Id: cif_fix_values 6909 2019-04-08 15:41:33Z antanas 
;
_cod_original_cell_volume 5603.5(5)
_cod_original_sg_symbol_H-M 'P 21/c'
_cod_database_code 7239485

loop_
_symmetry_equiv_pos_as_xyz
'x, y, z'
'-x, y+1/2, -z+1/2'
'-x, -y, -z'
'x, -y-1/2, z-1/2'

loop_
_atom_site_label
_atom_site_type_symbol
_atom_site_fract_x
_atom_site_fract_y
_atom_site_fract_z
_atom_site_U_iso_or_equiv
_atom_site_adp_type
_atom_site_occupancy
_atom_site_symmetry_multiplicity
_atom_site_calc_flag
_atom_site_refinement_flags
_atom_site_disorder_assembly
_atom_site_disorder_group
S1 S 0.36019(7) 0.77820(4) 0.29296(4) 0.0456(2) Uani 1 1 d . B .
O1 O 0.4782(2) 0.79916(12) 0.34926(10) 0.0636(7) Uani 1 1 d . . .
S2 S 0.08872(6) 0.92737(3) 0.05922(3) 0.03338(19) Uani 1 1 d . B .
O2 O 0.04419(17) 0.97176(10) 0.09048(10) 0.0432(5) Uani 1 1 d . . .
S3 S -0.08340(6) 0.68935(4) -0.08752(3) 0.0378(2) Uani 1 1 d . . .
O3 O -0.06352(19) 0.71914(11) -0.13634(9) 0.0486(5) Uani 1 1 d . . .
S4 S 0.19057(6) 0.54672(4) 0.14178(4) 0.0440(2) Uani 1 1 d . D .
O4 O 0.2419(2) 0.47844(11) 0.14675(11) 0.0587(6) Uani 1 1 d . . .
C1 C 0.1012(3) 0.6749(2) 0.2011(2) 0.0720(11) Uani 1 1 d . . .
H1 H 0.0736 0.6284 0.1874 0.108 Uiso 1 1 calc R . .
H1A H 0.0354 0.7062 0.1790 0.108 Uiso 1 1 calc R . .
H1B H 0.1389 0.6788 0.2483 0.108 Uiso 1 1 calc R . .
O5 O 0.18124(19) 0.69110(12) 0.18468(12) 0.0599(6) Uani 1 1 d . . .
C2 C 0.2886(2) 0.66130(14) 0.21828(13) 0.0385(7) Uani 1 1 d . B .
C3 C 0.3087(2) 0.59870(15) 0.20167(13) 0.0390(6) Uani 1 1 d . . .
C4 C 0.4216(3) 0.57348(14) 0.23114(14) 0.0405(7) Uani 1 1 d . B .
H4 H 0.4333 0.5302 0.2189 0.049 Uiso 1 1 calc R . .
C5 C 0.5159(2) 0.61051(15) 0.27772(14) 0.0426(7) Uani 1 1 d . . .
C6 C 0.4948(3) 0.67279(15) 0.29696(14) 0.0432(7) Uani 1 1 d . B .
H6 H 0.5579 0.6982 0.3307 0.052 Uiso 1 1 calc R . .
C7 C 0.3835(3) 0.69750(14) 0.26744(13) 0.0386(7) Uani 1 1 d . . .
N1 N 0.1383(2) 0.86943(12) 0.18952(11) 0.0389(6) Uani 1 1 d . A .
H1C H 0.0678 0.8757 0.1549 0.047 Uiso 1 1 calc R . .
C8 C 0.2257(2) 0.85893(12) 0.17959(13) 0.0313(6) Uani 1 1 d . A .
C9 C 0.3315(2) 0.82523(13) 0.22319(13) 0.0349(6) Uani 1 1 d . . .
C10 C 0.4201(2) 0.82417(15) 0.21254(14) 0.0398(7) Uani 1 1 d . B .
H10 H 0.4910 0.8031 0.2444 0.048 Uiso 1 1 calc R . .
C11 C 0.4117(2) 0.85159(15) 0.15896(14) 0.0386(7) Uani 1 1 d . . .
C12 C 0.3035(2) 0.88036(14) 0.11261(13) 0.0356(6) Uani 1 1 d . B .
H12 H 0.2913 0.8979 0.0733 0.043 Uiso 1 1 calc R . .
C13 C 0.2150(2) 0.88376(13) 0.12254(13) 0.0319(6) Uani 1 1 d . . .
N2 N 0.08384(19) 0.81930(12) -0.02807(11) 0.0366(5) Uani 1 1 d . . .
H2 H 0.1485 0.7957 -0.0083 0.044 Uiso 1 1 calc R . .
C14 C -0.0015(2) 0.81009(13) -0.01426(12) 0.0308(6) Uani 1 1 d . B .
C15 C -0.0796(2) 0.75563(13) -0.03637(12) 0.0326(6) Uani 1 1 d . . .
C16 C -0.1608(2) 0.74954(14) -0.02038(13) 0.0357(6) Uani 1 1 d . C .
H16 H -0.2120 0.7119 -0.0365 0.043 Uiso 1 1 calc R . .
C17 C -0.1702(2) 0.79650(15) 0.01837(13) 0.0375(6) Uani 1 1 d . . .
C18 C -0.0943(2) 0.85131(14) 0.03966(13) 0.0352(6) Uani 1 1 d . B .
H18 H -0.0994 0.8856 0.0651 0.042 Uiso 1 1 calc R . .
C19 C -0.0118(2) 0.85709(13) 0.02469(12) 0.0317(6) Uani 1 1 d . . .
C20 C -0.0944(3) 0.56740(18) 0.0217(2) 0.0671(10) Uani 1 1 d . . .
H20 H -0.1349 0.5597 -0.0253 0.101 Uiso 1 1 calc R . .
H20A H -0.1511 0.5763 0.0329 0.101 Uiso 1 1 calc R . .
H20B H -0.0489 0.5272 0.0452 0.101 Uiso 1 1 calc R . .
O6 O -0.01864(17) 0.62442(10) 0.03978(10) 0.0423(5) Uani 1 1 d . . .
C21 C 0.0661(2) 0.61839(13) 0.02699(13) 0.0351(6) Uani 1 1 d . D .
C22 C 0.0514(2) 0.64763(14) -0.02834(13) 0.0358(6) Uani 1 1 d . . .
C23 C 0.1356(3) 0.64177(14) -0.04240(14) 0.0406(7) Uani 1 1 d . D .
H23 H 0.1220 0.6607 -0.0816 0.049 Uiso 1 1 calc R . .
C24 C 0.2404(3) 0.60832(15) 0.00049(14) 0.0419(7) Uani 1 1 d . . .
C25 C 0.2562(3) 0.58090(15) 0.05691(15) 0.0422(7) Uani 1 1 d . D .
H25 H 0.3265 0.5580 0.0869 0.051 Uiso 1 1 calc R . .
C26 C 0.1710(2) 0.58632(14) 0.07036(14) 0.0372(6) Uani 1 1 d . . .
C27 C 0.0583(3) 0.87103(16) -0.07791(15) 0.0436(7) Uani 1 1 d . . .
H27 H 0.0310 0.9130 -0.0685 0.052 Uiso 1 1 calc R . .
H27A H -0.0045 0.8545 -0.1214 0.052 Uiso 1 1 calc R . .
C28 C 0.1639(3) 0.88637(16) -0.07877(14) 0.0429(7) Uani 1 1 d . . .
C29 C 0.2193(3) 0.94813(18) -0.05765(19) 0.0587(9) Uani 1 1 d . . .
H29 H 0.1918 0.9808 -0.0409 0.070 Uiso 1 1 calc R . .
C30 C 0.3144(4) 0.9630(2) -0.0605(2) 0.0763(12) Uani 1 1 d . . .
H30 H 0.3507 1.0061 -0.0466 0.092 Uiso 1 1 calc R . .
C31 C 0.3559(4) 0.9159(3) -0.0833(2) 0.0777(13) Uani 1 1 d . . .
H31 H 0.4217 0.9260 -0.0847 0.093 Uiso 1 1 calc R . .
C32 C 0.3027(4) 0.8539(2) -0.1043(2) 0.0702(11) Uani 1 1 d . . .
H32 H 0.3317 0.8212 -0.1202 0.084 Uiso 1 1 calc R . .
C33 C 0.2068(3) 0.83918(19) -0.10226(17) 0.0562(9) Uani 1 1 d . . .
H33 H 0.1699 0.7964 -0.1171 0.067 Uiso 1 1 calc R . .
C35A C 0.0590(8) 0.9125(6) 0.2486(6) 0.041(2) Uani 0.50 1 d PGU A 1
C36A C 0.0041(10) 0.8793(5) 0.2742(7) 0.052(2) Uani 0.50 1 d PGU A 1
H36A H 0.0297 0.8356 0.2930 0.062 Uiso 0.50 1 calc PR A 1
C37A C -0.0883(9) 0.9099(5) 0.2723(6) 0.056(2) Uani 0.50 1 d PGU A 1
H37A H -0.1258 0.8871 0.2898 0.067 Uiso 0.50 1 calc PR A 1
C38A C -0.1257(7) 0.9737(4) 0.2448(5) 0.051(2) Uani 0.50 1 d PGU A 1
H38A H -0.1888 0.9947 0.2435 0.061 Uiso 0.50 1 calc PR A 1
C39A C -0.0707(6) 1.0070(4) 0.2191(5) 0.052(2) Uani 0.50 1 d PGU A 1
H39A H -0.0963 1.0507 0.2003 0.062 Uiso 0.50 1 calc PR A 1
C40A C 0.0216(7) 0.9764(6) 0.2211(5) 0.051(2) Uani 0.50 1 d PGU A 1
H40A H 0.0592 0.9992 0.2036 0.061 Uiso 0.50 1 calc PR A 1
C35B C 0.0599(8) 0.9112(6) 0.2534(6) 0.046(2) Uani 0.50 1 d PGU A 2
C36B C -0.0140(10) 0.8853(5) 0.2700(6) 0.0427(18) Uani 0.50 1 d PGU A 2
H36B H -0.0078 0.8392 0.2826 0.051 Uiso 0.50 1 calc PR A 2
C37B C -0.0970(9) 0.9267(5) 0.2681(6) 0.051(2) Uani 0.50 1 d PGU A 2
H37B H -0.1475 0.9090 0.2795 0.061 Uiso 0.50 1 calc PR A 2
C38B C -0.1062(7) 0.9941(4) 0.2497(5) 0.057(2) Uani 0.50 1 d PGU A 2
H38B H -0.1629 1.0225 0.2484 0.069 Uiso 0.50 1 calc PR A 2
C39B C -0.0323(7) 1.0201(5) 0.2330(5) 0.056(2) Uani 0.50 1 d PGU A 2
H39B H -0.0385 1.0661 0.2204 0.067 Uiso 0.50 1 calc PR A 2
C40B C 0.0507(7) 0.9786(6) 0.2349(5) 0.0498(19) Uani 0.50 1 d PGU A 2
H40B H 0.1012 0.9963 0.2235 0.060 Uiso 0.50 1 calc PR A 2
C41A C 0.6422(14) 0.5862(8) 0.3042(7) 0.050(3) Uani 0.50 1 d PDU B 1
C42A C 0.647(3) 0.5188(9) 0.2747(10) 0.050(3) Uani 0.50 1 d PDU B 1
H34J H 0.6036 0.4843 0.2817 0.074 Uiso 0.50 1 calc PR B 1
H34K H 0.7275 0.5044 0.2957 0.074 Uiso 0.50 1 calc PR B 1
H34L H 0.6117 0.5245 0.2279 0.074 Uiso 0.50 1 calc PR B 1
C43A C 0.7084(15) 0.5787(9) 0.3792(7) 0.066(4) Uani 0.50 1 d PDU B 1
H43A H 0.7023 0.6209 0.3981 0.099 Uiso 0.50 1 calc PR B 1
H43B H 0.7902 0.5689 0.3972 0.099 Uiso 0.50 1 calc PR B 1
H43C H 0.6746 0.5416 0.3899 0.099 Uiso 0.50 1 calc PR B 1
C44A C 0.6994(13) 0.6409(7) 0.2870(6) 0.068(3) Uani 0.50 1 d PDU B 1
H44A H 0.6552 0.6468 0.2396 0.102 Uiso 0.50 1 calc PR B 1
H44B H 0.7789 0.6273 0.3029 0.102 Uiso 0.50 1 calc PR B 1
H44C H 0.7008 0.6837 0.3076 0.102 Uiso 0.50 1 calc PR B 1
C41B C 0.6387(15) 0.5882(8) 0.3103(7) 0.057(3) Uani 0.50 1 d PDU B 2
C42B C 0.646(3) 0.5308(10) 0.2708(12) 0.065(5) Uani 0.50 1 d PDU B 2
H42B H 0.6061 0.4908 0.2726 0.098 Uiso 0.50 1 calc PR B 2
H42C H 0.7276 0.5198 0.2892 0.098 Uiso 0.50 1 calc PR B 2
H42D H 0.6093 0.5452 0.2254 0.098 Uiso 0.50 1 calc PR B 2
C43B C 0.6821(16) 0.5620(9) 0.3797(7) 0.069(4) Uani 0.50 1 d PDU B 2
H43D H 0.6764 0.5984 0.4049 0.103 Uiso 0.50 1 calc PR B 2
H43E H 0.7630 0.5475 0.4015 0.103 Uiso 0.50 1 calc PR B 2
H43F H 0.6342 0.5237 0.3764 0.103 Uiso 0.50 1 calc PR B 2
C44B C 0.7170(13) 0.6462(8) 0.3156(6) 0.081(4) Uani 0.50 1 d PDU B 2
H44D H 0.6897 0.6630 0.2719 0.121 Uiso 0.50 1 calc PR B 2
H44E H 0.7967 0.6297 0.3367 0.121 Uiso 0.50 1 calc PR B 2
H44F H 0.7146 0.6829 0.3416 0.121 Uiso 0.50 1 calc PR B 2
C45A C 0.5088(11) 0.8486(6) 0.1471(5) 0.055(2) Uani 0.50 1 d PDU B 1
C46A C 0.4794(11) 0.7922(5) 0.0974(5) 0.077(3) Uani 0.50 1 d PDU B 1
H46A H 0.4828 0.7482 0.1169 0.115 Uiso 0.50 1 calc PR B 1
H46B H 0.5354 0.7928 0.0848 0.115 Uiso 0.50 1 calc PR B 1
H46C H 0.4012 0.7994 0.0587 0.115 Uiso 0.50 1 calc PR B 1
C47A C 0.6270(12) 0.8367(6) 0.2115(5) 0.067(3) Uani 0.50 1 d PDU B 1
H47A H 0.6455 0.8754 0.2406 0.100 Uiso 0.50 1 calc PR B 1
H47B H 0.6873 0.8317 0.2024 0.100 Uiso 0.50 1 calc PR B 1
H47C H 0.6233 0.7955 0.2325 0.100 Uiso 0.50 1 calc PR B 1
C48A C 0.5184(11) 0.9161(6) 0.1185(5) 0.074(3) Uani 0.50 1 d PDU B 1
H48A H 0.4506 0.9215 0.0738 0.111 Uiso 0.50 1 calc PR B 1
H48B H 0.5889 0.9158 0.1181 0.111 Uiso 0.50 1 calc PR B 1
H48C H 0.5218 0.9539 0.1453 0.111 Uiso 0.50 1 calc PR B 1
C45B C 0.5087(11) 0.8490(6) 0.1462(5) 0.055(2) Uani 0.50 1 d PDU B 2
C46B C 0.4578(10) 0.8147(5) 0.0797(5) 0.069(2) Uani 0.50 1 d PDU B 2
H46D H 0.5208 0.8017 0.0746 0.104 Uiso 0.50 1 calc PR B 2
H46E H 0.4057 0.8463 0.0449 0.104 Uiso 0.50 1 calc PR B 2
H46F H 0.4145 0.7742 0.0771 0.104 Uiso 0.50 1 calc PR B 2
C47B C 0.6163(11) 0.8108(5) 0.2006(5) 0.063(2) Uani 0.50 1 d PDU B 2
H47D H 0.6783 0.8134 0.1926 0.095 Uiso 0.50 1 calc PR B 2
H47E H 0.5962 0.7633 0.2009 0.095 Uiso 0.50 1 calc PR B 2
H47F H 0.6427 0.8315 0.2428 0.095 Uiso 0.50 1 calc PR B 2
C48B C 0.5460(11) 0.9221(5) 0.1431(5) 0.071(3) Uani 0.50 1 d PDU B 2
H48D H 0.5777 0.9443 0.1853 0.107 Uiso 0.50 1 calc PR B 2
H48E H 0.4787 0.9475 0.1091 0.107 Uiso 0.50 1 calc PR B 2
H48F H 0.6054 0.9206 0.1330 0.107 Uiso 0.50 1 calc PR B 2
C49A C -0.2606(10) 0.7904(6) 0.0362(7) 0.0512(19) Uani 0.50 1 d PDU C 1
C50A C -0.1994(13) 0.8035(6) 0.1094(6) 0.063(3) Uani 0.50 1 d PDU C 1
H50A H -0.1383 0.7697 0.1337 0.094 Uiso 0.50 1 calc PR C 1
H50B H -0.2557 0.8003 0.1217 0.094 Uiso 0.50 1 calc PR C 1
H50C H -0.1651 0.8489 0.1197 0.094 Uiso 0.50 1 calc PR C 1
C51A C -0.3184(8) 0.7220(5) 0.0199(5) 0.066(2) Uani 0.50 1 d PDU C 1
H34G H -0.3663 0.7161 -0.0275 0.099 Uiso 0.50 1 calc PR C 1
H34H H -0.3674 0.7189 0.0372 0.099 Uiso 0.50 1 calc PR C 1
H34I H -0.2592 0.6865 0.0395 0.099 Uiso 0.50 1 calc PR C 1
C52A C -0.3575(9) 0.8432(5) -0.0043(5) 0.062(2) Uani 0.50 1 d PDU C 1
H52A H -0.3240 0.8888 0.0064 0.093 Uiso 0.50 1 calc PR C 1
H52B H -0.4163 0.8398 0.0061 0.093 Uiso 0.50 1 calc PR C 1
H52C H -0.3934 0.8345 -0.0508 0.093 Uiso 0.50 1 calc PR C 1
C49B C -0.2563(10) 0.7876(6) 0.0389(6) 0.0513(19) Uani 0.50 1 d PDU C 2
C50B C -0.2717(9) 0.7118(5) 0.0467(5) 0.066(2) Uani 0.50 1 d PDU C 2
H50D H -0.3267 0.7064 0.0598 0.098 Uiso 0.50 1 calc PR C 2
H50E H -0.1967 0.6923 0.0802 0.098 Uiso 0.50 1 calc PR C 2
H50F H -0.3014 0.6885 0.0052 0.098 Uiso 0.50 1 calc PR C 2
C51B C -0.3739(9) 0.8129(5) -0.0141(5) 0.069(2) Uani 0.50 1 d PDU C 2
H51B H -0.4067 0.7827 -0.0519 0.103 Uiso 0.50 1 calc PR C 2
H51C H -0.3668 0.8587 -0.0268 0.103 Uiso 0.50 1 calc PR C 2
H51D H -0.4249 0.8138 0.0020 0.103 Uiso 0.50 1 calc PR C 2
C52B C -0.2141(13) 0.8264(6) 0.1028(6) 0.060(2) Uani 0.50 1 d PDU C 2
H52D H -0.2175 0.8752 0.0948 0.089 Uiso 0.50 1 calc PR C 2
H52E H -0.1341 0.8133 0.1359 0.089 Uiso 0.50 1 calc PR C 2
H52F H -0.2640 0.8153 0.1184 0.089 Uiso 0.50 1 calc PR C 2
C53A C 0.3295(10) 0.5984(6) -0.0199(6) 0.050(2) Uani 0.65(4) 1 d PDU D 1
C54A C 0.3400(18) 0.6629(7) -0.0519(9) 0.067(4) Uani 0.65(4) 1 d PDU D 1
H54A H 0.4028 0.6571 -0.0588 0.101 Uiso 0.65(4) 1 calc PR D 1
H54B H 0.3568 0.7018 -0.0232 0.101 Uiso 0.65(4) 1 calc PR D 1
H54C H 0.2669 0.6707 -0.0938 0.101 Uiso 0.65(4) 1 calc PR D 1
C55A C 0.2866(14) 0.5391(6) -0.0682(9) 0.064(3) Uani 0.65(4) 1 d PDU D 1
H34D H 0.2106 0.5502 -0.1071 0.096 Uiso 0.65(4) 1 calc PR D 1
H34E H 0.2800 0.4984 -0.0476 0.096 Uiso 0.65(4) 1 calc PR D 1
H34F H 0.3418 0.5307 -0.0806 0.096 Uiso 0.65(4) 1 calc PR D 1
C56A C 0.4517(12) 0.5822(10) 0.0404(7) 0.070(3) Uani 0.65(4) 1 d PDU D 1
H56A H 0.4497 0.5387 0.0590 0.105 Uiso 0.65(4) 1 calc PR D 1
H56B H 0.4756 0.6180 0.0731 0.105 Uiso 0.65(4) 1 calc PR D 1
H56C H 0.5070 0.5796 0.0274 0.105 Uiso 0.65(4) 1 calc PR D 1
C53B C 0.332(2) 0.5980(10) -0.0125(12) 0.052(4) Uani 0.35(4) 1 d PDU D 2
C54B C 0.323(3) 0.6543(12) -0.0586(14) 0.055(4) Uani 0.35(4) 1 d PDU D 2
H54D H 0.2487 0.6508 -0.1006 0.083 Uiso 0.35(4) 1 calc PR D 2
H54E H 0.3865 0.6493 -0.0652 0.083 Uiso 0.35(4) 1 calc PR D 2
H54F H 0.3288 0.6987 -0.0391 0.083 Uiso 0.35(4) 1 calc PR D 2
C55B C 0.316(3) 0.5289(11) -0.0451(16) 0.065(4) Uani 0.35(4) 1 d PDU D 2
H55B H 0.3387 0.4928 -0.0128 0.097 Uiso 0.35(4) 1 calc PR D 2
H55C H 0.3639 0.5266 -0.0630 0.097 Uiso 0.35(4) 1 calc PR D 2
H55D H 0.2341 0.5230 -0.0804 0.097 Uiso 0.35(4) 1 calc PR D 2
C56B C 0.455(2) 0.6027(15) 0.0510(11) 0.062(4) Uani 0.35(4) 1 d PDU D 2
H56D H 0.4604 0.6442 0.0745 0.093 Uiso 0.35(4) 1 calc PR D 2
H56E H 0.5129 0.6036 0.0402 0.093 Uiso 0.35(4) 1 calc PR D 2
H56F H 0.4679 0.5633 0.0786 0.093 Uiso 0.35(4) 1 calc PR D 2
C1S C 0.8422(11) 0.6593(7) 0.2144(6) 0.235(5) Uani 1 1 d . . .
H1S H 0.7648 0.6769 0.1985 0.353 Uiso 1 1 calc R . .
H2S H 0.8539 0.6165 0.2374 0.353 Uiso 1 1 calc R . .
H3S H 0.8494 0.6516 0.1774 0.353 Uiso 1 1 calc R . .
O1S O 0.9260(8) 0.7062(5) 0.2571(4) 0.231(3) Uani 1 1 d . . .
H4S H 0.9059 0.7234 0.2806 0.346 Uiso 1 1 calc R . .
O1W O 0.3914(5) 0.4234(3) 0.1066(3) 0.159(2) Uani 1 1 d D . .
H1W H 0.371(6) 0.432(4) 0.133(3) 0.191 Uiso 1 1 d D . .
H2W H 0.448(5) 0.395(3) 0.128(3) 0.191 Uiso 1 1 d D . .
C34 C 0.1536(3) 0.87100(17) 0.25331(15) 0.0478(8) Uani 1 1 d . . .
H34 H 0.2300 0.8909 0.2860 0.072 Uiso 0.50 1 calc PR A 1
H34A H 0.1510 0.8244 0.2673 0.072 Uiso 0.50 1 calc PR A 1
H34B H 0.2301 0.8912 0.2854 0.072 Uiso 0.50 1 calc PR A 2
H34C H 0.1535 0.8240 0.2673 0.072 Uiso 0.50 1 calc PR A 2

loop_
_atom_site_aniso_label
_atom_site_aniso_U_11
_atom_site_aniso_U_22
_atom_site_aniso_U_33
_atom_site_aniso_U_23
_atom_site_aniso_U_13
_atom_site_aniso_U_12
S1 0.0611(5) 0.0436(4) 0.0386(4) 0.0078(3) 0.0316(4) 0.0146(4)
O1 0.0770(17) 0.0549(14) 0.0332(12) -0.0035(10) 0.0142(12) 0.0116(12)
S2 0.0308(4) 0.0317(4) 0.0364(4) 0.0025(3) 0.0178(3) 0.0026(3)
O2 0.0413(11) 0.0363(11) 0.0490(12) -0.0035(9) 0.0231(10) 0.0061(9)
S3 0.0345(4) 0.0426(4) 0.0315(4) -0.0051(3) 0.0152(3) 0.0055(3)
O3 0.0558(13) 0.0567(13) 0.0354(11) 0.0051(9) 0.0265(10) 0.0164(10)
S4 0.0388(4) 0.0455(4) 0.0398(4) 0.0057(3) 0.0167(3) -0.0066(3)
O4 0.0634(15) 0.0378(12) 0.0579(14) 0.0037(10) 0.0228(12) -0.0043(10)
C1 0.051(2) 0.089(3) 0.089(3) 0.000(2) 0.047(2) 0.001(2)
O5 0.0374(12) 0.0683(15) 0.0732(16) 0.0254(12) 0.0300(12) 0.0140(11)
C2 0.0362(16) 0.0438(17) 0.0380(15) 0.0131(13) 0.0219(13) 0.0074(12)
C3 0.0343(15) 0.0463(17) 0.0302(14) 0.0045(12) 0.0138(12) -0.0028(12)
C4 0.0398(16) 0.0351(15) 0.0405(16) 0.0038(12) 0.0182(14) 0.0031(12)
C5 0.0353(16) 0.0417(16) 0.0404(16) 0.0035(13) 0.0144(13) 0.0067(12)
C6 0.0410(17) 0.0430(17) 0.0333(15) 0.0029(12) 0.0128(13) 0.0058(13)
C7 0.0448(17) 0.0380(15) 0.0337(15) 0.0068(12) 0.0221(13) 0.0093(12)
N1 0.0331(13) 0.0521(15) 0.0343(12) -0.0025(11) 0.0205(11) 0.0031(10)
C8 0.0347(15) 0.0282(13) 0.0351(14) -0.0019(11) 0.0218(12) -0.0002(11)
C9 0.0392(16) 0.0339(14) 0.0331(14) 0.0027(11) 0.0210(13) 0.0050(12)
C10 0.0338(15) 0.0449(16) 0.0404(16) 0.0029(13) 0.0202(13) 0.0095(12)
C11 0.0319(15) 0.0444(16) 0.0415(16) 0.0015(13) 0.0214(13) 0.0043(12)
C12 0.0329(15) 0.0406(16) 0.0361(15) -0.0002(12) 0.0209(13) -0.0010(11)
C13 0.0281(14) 0.0314(14) 0.0330(14) -0.0001(11) 0.0149(12) -0.0002(10)
N2 0.0290(12) 0.0433(13) 0.0431(13) 0.0080(10) 0.0234(11) 0.0092(10)
C14 0.0272(13) 0.0363(14) 0.0293(14) 0.0047(11) 0.0158(11) 0.0078(11)
C15 0.0294(14) 0.0360(14) 0.0292(14) -0.0005(11) 0.0141(12) 0.0053(11)
C16 0.0289(14) 0.0407(15) 0.0358(15) -0.0039(12) 0.0168(12) -0.0020(12)
C17 0.0287(14) 0.0492(17) 0.0348(15) -0.0009(12) 0.0175(12) 0.0027(12)
C18 0.0292(14) 0.0442(16) 0.0351(15) -0.0046(12) 0.0195(12) 0.0019(12)
C19 0.0267(13) 0.0361(14) 0.0295(13) 0.0011(11) 0.0136(11) 0.0022(11)
C20 0.049(2) 0.056(2) 0.097(3) -0.015(2) 0.041(2) -0.0180(17)
O6 0.0399(11) 0.0414(11) 0.0547(12) -0.0020(9) 0.0317(10) -0.0024(9)
C21 0.0357(15) 0.0311(14) 0.0379(15) -0.0058(11) 0.0200(13) -0.0037(11)
C22 0.0326(15) 0.0373(15) 0.0337(15) -0.0037(11) 0.0158(12) 0.0031(11)
C23 0.0429(17) 0.0422(16) 0.0399(16) 0.0009(13) 0.0247(14) 0.0091(13)
C24 0.0376(16) 0.0440(16) 0.0445(17) -0.0032(13) 0.0229(14) 0.0042(13)
C25 0.0337(15) 0.0447(17) 0.0441(17) 0.0052(13) 0.0187(14) 0.0046(12)
C26 0.0358(15) 0.0343(15) 0.0377(15) 0.0018(12) 0.0179(13) -0.0016(12)
C27 0.0375(16) 0.0589(19) 0.0402(16) 0.0089(14) 0.0250(14) 0.0092(14)
C28 0.0443(17) 0.0532(18) 0.0406(16) 0.0167(14) 0.0292(14) 0.0138(14)
C29 0.064(2) 0.049(2) 0.071(2) 0.0081(17) 0.042(2) 0.0022(16)
C30 0.066(3) 0.069(3) 0.103(3) 0.020(2) 0.052(3) -0.002(2)
C31 0.059(2) 0.100(3) 0.092(3) 0.041(3) 0.053(2) 0.017(2)
C32 0.072(3) 0.091(3) 0.075(3) 0.022(2) 0.058(2) 0.029(2)
C33 0.065(2) 0.061(2) 0.062(2) 0.0096(17) 0.0470(19) 0.0138(17)
C35A 0.051(3) 0.053(3) 0.036(3) 0.001(3) 0.034(3) 0.006(3)
C36A 0.046(4) 0.061(4) 0.052(3) 0.003(3) 0.028(3) 0.010(3)
C37A 0.051(4) 0.066(5) 0.054(3) 0.013(3) 0.030(3) 0.005(3)
C38A 0.054(3) 0.060(5) 0.051(3) 0.002(3) 0.037(3) 0.013(3)
C39A 0.056(4) 0.054(4) 0.050(4) 0.005(3) 0.032(3) 0.015(3)
C40A 0.057(4) 0.058(3) 0.047(4) 0.006(3) 0.035(3) 0.011(3)
C35B 0.051(3) 0.051(3) 0.041(3) 0.003(3) 0.029(3) 0.008(3)
C36B 0.038(3) 0.055(3) 0.048(3) 0.004(3) 0.032(3) 0.009(3)
C37B 0.048(3) 0.061(5) 0.059(3) 0.002(3) 0.040(3) 0.011(3)
C38B 0.063(4) 0.059(5) 0.057(4) 0.003(4) 0.038(3) 0.016(4)
C39B 0.063(5) 0.059(4) 0.057(4) 0.006(3) 0.039(4) 0.013(4)
C40B 0.054(4) 0.062(3) 0.048(4) 0.005(3) 0.038(3) 0.012(3)
C41A 0.032(4) 0.044(4) 0.061(4) -0.002(4) 0.017(3) 0.009(3)
C42A 0.051(6) 0.043(6) 0.051(5) 0.007(5) 0.026(4) 0.021(5)
C43A 0.037(6) 0.056(7) 0.060(5) -0.010(5) -0.002(4) 0.006(5)
C44A 0.035(6) 0.065(5) 0.090(7) -0.002(6) 0.025(6) 0.005(4)
C41B 0.039(4) 0.043(4) 0.064(5) -0.002(4) 0.012(4) 0.007(4)
C42B 0.046(6) 0.058(8) 0.077(7) 0.010(6) 0.025(5) 0.019(7)
C43B 0.050(8) 0.057(8) 0.052(5) -0.010(4) -0.001(5) 0.019(5)
C44B 0.028(4) 0.069(6) 0.101(9) -0.004(7) 0.007(6) 0.001(4)
C45A 0.038(3) 0.081(3) 0.060(3) 0.010(3) 0.035(2) 0.010(2)
C46A 0.058(4) 0.103(5) 0.076(5) -0.008(4) 0.042(4) 0.021(4)
C47A 0.040(4) 0.090(5) 0.076(4) 0.003(4) 0.035(3) 0.007(4)
C48A 0.047(5) 0.106(5) 0.074(5) 0.026(4) 0.037(4) -0.001(4)
C45B 0.038(2) 0.081(3) 0.060(3) 0.010(3) 0.036(2) 0.010(2)
C46B 0.056(4) 0.099(5) 0.067(4) 0.006(4) 0.044(3) 0.023(4)
C47B 0.036(4) 0.090(5) 0.071(4) 0.008(4) 0.034(3) 0.019(4)
C48B 0.042(5) 0.099(4) 0.071(5) 0.019(4) 0.030(4) -0.004(4)
C49A 0.041(3) 0.072(3) 0.056(3) -0.014(2) 0.036(2) -0.011(2)
C50A 0.057(4) 0.085(6) 0.057(4) -0.006(4) 0.038(3) -0.012(4)
C51A 0.050(4) 0.087(4) 0.070(5) -0.011(4) 0.038(3) -0.016(4)
C52A 0.040(4) 0.089(5) 0.070(4) 0.001(4) 0.038(3) 0.003(4)
C49B 0.040(3) 0.072(3) 0.056(3) -0.015(3) 0.036(2) -0.010(2)
C50B 0.061(5) 0.083(4) 0.077(5) -0.010(4) 0.053(4) -0.015(4)
C51B 0.037(3) 0.104(6) 0.069(4) -0.010(4) 0.032(3) -0.010(4)
C52B 0.054(4) 0.085(6) 0.058(4) -0.014(4) 0.043(3) -0.015(4)
C53A 0.046(3) 0.058(3) 0.060(4) 0.007(3) 0.038(3) 0.015(3)
C54A 0.063(7) 0.073(6) 0.079(6) 0.016(5) 0.048(5) 0.007(4)
C55A 0.072(6) 0.066(5) 0.068(6) 0.006(4) 0.048(5) 0.020(4)
C56A 0.049(4) 0.087(7) 0.078(5) 0.008(5) 0.038(4) 0.024(5)
C53B 0.053(5) 0.054(5) 0.064(5) 0.008(5) 0.042(4) 0.007(5)
C54B 0.044(7) 0.068(8) 0.081(8) 0.001(7) 0.051(6) 0.004(6)
C55B 0.064(9) 0.076(8) 0.070(10) -0.002(7) 0.046(7) 0.019(7)
C56B 0.044(6) 0.076(9) 0.084(8) 0.019(7) 0.046(6) 0.025(7)
C1S 0.256(14) 0.204(11) 0.215(12) -0.030(10) 0.111(11) -0.044(10)
O1S 0.277(9) 0.270(9) 0.206(7) -0.032(7) 0.171(7) -0.024(8)
O1W 0.188(5) 0.149(4) 0.171(5) 0.067(3) 0.119(4) 0.091(4)
C34 0.055(2) 0.0570(19) 0.0446(17) 0.0063(14) 0.0361(16) 0.0143(15)

loop_
_atom_type_symbol
_atom_type_description
_atom_type_scat_dispersion_real
_atom_type_scat_dispersion_imag
_atom_type_scat_source
C C 0.0033 0.0016 'International Tables Vol C Tables 4.2.6.8 and 6.1.1.4'
H H 0.0000 0.0000 'International Tables Vol C Tables 4.2.6.8 and 6.1.1.4'
N N 0.0061 0.0033 'International Tables Vol C Tables 4.2.6.8 and 6.1.1.4'
O O 0.0106 0.0060 'International Tables Vol C Tables 4.2.6.8 and 6.1.1.4'
S S 0.1246 0.1234 'International Tables Vol C Tables 4.2.6.8 and 6.1.1.4'

loop_
_geom_angle_atom_site_label_1
_geom_angle_atom_site_label_2
_geom_angle_atom_site_label_3
_geom_angle
O1 S1 C9 107.12(14)
O1 S1 C7 104.61(13)
C9 S1 C7 96.49(12)
O2 S2 C13 108.25(12)
O2 S2 C19 105.21(12)
C13 S2 C19 99.62(12)
O3 S3 C15 109.15(13)
O3 S3 C22 105.18(13)
C15 S3 C22 98.55(12)
O4 S4 C3 105.75(14)
O4 S4 C26 106.32(14)
C3 S4 C26 97.53(13)
O5 C1 H1 109.5
O5 C1 H1A 109.5
H1 C1 H1A 109.5
O5 C1 H1B 109.5
H1 C1 H1B 109.5
H1A C1 H1B 109.5
C2 O5 C1 119.4(3)
O5 C2 C3 122.3(3)
O5 C2 C7 119.4(3)
C3 C2 C7 118.0(2)
C2 C3 C4 121.0(3)
C2 C3 S4 120.9(2)
C4 C3 S4 118.1(2)
C5 C4 C3 121.0(3)
C5 C4 H4 119.5
C3 C4 H4 119.5
C4 C5 C6 117.8(3)
C4 C5 C41B 124.5(6)
C6 C5 C41B 117.7(7)
C4 C5 C41A 120.7(6)
C6 C5 C41A 121.4(6)
C7 C6 C5 120.8(3)
C7 C6 H6 119.6
C5 C6 H6 119.6
C6 C7 C2 121.2(3)
C6 C7 S1 119.4(2)
C2 C7 S1 119.4(2)
C8 N1 C34 124.8(2)
C8 N1 H1C 117.6
C34 N1 H1C 117.6
N1 C8 C13 120.1(2)
N1 C8 C9 125.4(2)
C13 C8 C9 114.5(2)
C10 C9 C8 121.0(2)
C10 C9 S1 114.8(2)
C8 C9 S1 124.1(2)
C11 C10 C9 124.1(3)
C11 C10 H10 118.0
C9 C10 H10 118.0
C10 C11 C12 115.3(2)
C10 C11 C45A 123.5(5)
C12 C11 C45A 121.1(5)
C10 C11 C45B 124.3(5)
C12 C11 C45B 120.3(4)
C13 C12 C11 121.9(3)
C13 C12 H12 119.0
C11 C12 H12 119.0
C12 C13 C8 122.8(2)
C12 C13 S2 113.9(2)
C8 C13 S2 123.2(2)
C14 N2 C27 116.0(2)
C14 N2 H2 122.0
C27 N2 H2 122.0
C19 C14 C15 115.4(2)
C19 C14 N2 119.7(2)
C15 C14 N2 125.0(2)
C16 C15 C14 121.8(2)
C16 C15 S3 114.8(2)
C14 C15 S3 123.4(2)
C15 C16 C17 122.3(3)
C15 C16 H16 118.9
C17 C16 H16 118.9
C16 C17 C18 116.3(2)
C16 C17 C49B 122.0(5)
C18 C17 C49B 121.6(5)
C16 C17 C49A 122.7(5)
C18 C17 C49A 121.0(5)
C19 C18 C17 121.6(2)
C19 C18 H18 119.2
C17 C18 H18 119.2
C18 C19 C14 122.6(2)
C18 C19 S2 118.1(2)
C14 C19 S2 119.3(2)
O6 C20 H20 109.5
O6 C20 H20A 109.5
H20 C20 H20A 109.5
O6 C20 H20B 109.5
H20 C20 H20B 109.5
H20A C20 H20B 109.5
C21 O6 C20 115.5(2)
O6 C21 C22 120.4(2)
O6 C21 C26 121.6(2)
C22 C21 C26 118.0(3)
C21 C22 C23 121.3(3)
C21 C22 S3 120.5(2)
C23 C22 S3 118.0(2)
C22 C23 C24 120.8(3)
C22 C23 H23 119.6
C24 C23 H23 119.6
C25 C24 C23 117.7(3)
C25 C24 C53B 118.6(9)
C23 C24 C53B 123.7(9)
C25 C24 C53A 123.2(5)
C23 C24 C53A 118.9(5)
C24 C25 C26 121.2(3)
C24 C25 H25 119.4
C26 C25 H25 119.4
C25 C26 C21 120.9(3)
C25 C26 S4 120.4(2)
C21 C26 S4 118.6(2)
N2 C27 C28 111.1(2)
N2 C27 H27 109.4
C28 C27 H27 109.4
N2 C27 H27A 109.4
C28 C27 H27A 109.4
H27 C27 H27A 108.0
C29 C28 C33 118.3(3)
C29 C28 C27 120.9(3)
C33 C28 C27 120.7(3)
C28 C29 C30 120.9(4)
C28 C29 H29 119.6
C30 C29 H29 119.6
C31 C30 C29 120.0(4)
C31 C30 H30 120.0
C29 C30 H30 120.0
C30 C31 C32 120.2(4)
C30 C31 H31 119.9
C32 C31 H31 119.9
C31 C32 C33 119.9(4)
C31 C32 H32 120.0
C33 C32 H32 120.0
C32 C33 C28 120.6(4)
C32 C33 H33 119.7
C28 C33 H33 119.7
C36A C35A C40A 120.0
C36A C35A C34 112.2(8)
C40A C35A C34 127.7(8)
C37A C36A C35A 120.0
C37A C36A H36A 120.0
C35A C36A H36A 120.0
C36A C37A C38A 120.0
C36A C37A H37A 120.0
C38A C37A H37A 120.0
C39A C38A C37A 120.0
C39A C38A H38A 120.0
C37A C38A H38A 120.0
C40A C39A C38A 120.0
C40A C39A H39A 120.0
C38A C39A H39A 120.0
C39A C40A C35A 120.0
C39A C40A H40A 120.0
C35A C40A H40A 120.0
C36B C35B C40B 120.0
C36B C35B C34 124.9(7)
C40B C35B C34 115.1(7)
C37B C36B C35B 120.0
C37B C36B H36B 120.0
C35B C36B H36B 120.0
C36B C37B C38B 120.0
C36B C37B H37B 120.0
C38B C37B H37B 120.0
C39B C38B C37B 120.0
C39B C38B H38B 120.0
C37B C38B H38B 120.0
C38B C39B C40B 120.0
C38B C39B H39B 120.0
C40B C39B H39B 120.0
C39B C40B C35B 120.0
C39B C40B H40B 120.0
C35B C40B H40B 120.0
C44A C41A C42A 108.8(9)
C44A C41A C43A 109.8(9)
C42A C41A C43A 109.2(8)
C44A C41A C5 107.2(12)
C42A C41A C5 113.4(15)
C43A C41A C5 108.4(12)
C5 C41B C44B 111.6(12)
C5 C41B C42B 109.4(16)
C44B C41B C42B 108.5(9)
C5 C41B C43B 109.0(13)
C44B C41B C43B 109.2(9)
C42B C41B C43B 109.2(8)
C41B C42B H42B 109.5
C41B C42B H42C 109.5
H42B C42B H42C 109.5
C41B C42B H42D 109.5
H42B C42B H42D 109.5
H42C C42B H42D 109.5
C41B C43B H43D 109.5
C41B C43B H43E 109.5
H43D C43B H43E 109.5
C41B C43B H43F 109.5
H43D C43B H43F 109.5
H43E C43B H43F 109.5
C41B C44B H44D 109.5
C41B C44B H44E 109.5
H44D C44B H44E 109.5
C41B C44B H44F 109.5
H44D C44B H44F 109.5
H44E C44B H44F 109.5
C11 C45A C46A 107.8(9)
C11 C45A C47A 110.9(10)
C46A C45A C47A 111.9(8)
C11 C45A C48A 111.0(9)
C46A C45A C48A 108.4(8)
C47A C45A C48A 106.9(8)
C46B C45B C11 107.0(9)
C46B C45B C47B 111.4(8)
C11 C45B C47B 111.8(9)
C46B C45B C48B 109.2(8)
C11 C45B C48B 109.3(9)
C47B C45B C48B 108.0(8)
C45B C46B H46D 109.5
C45B C46B H46E 109.5
H46D C46B H46E 109.5
C45B C46B H46F 109.5
H46D C46B H46F 109.5
H46E C46B H46F 109.5
C45B C47B H47D 109.5
C45B C47B H47E 109.5
H47D C47B H47E 109.5
C45B C47B H47F 109.5
H47D C47B H47F 109.5
H47E C47B H47F 109.5
C45B C48B H48D 109.5
C45B C48B H48E 109.5
H48D C48B H48E 109.5
C45B C48B H48F 109.5
H48D C48B H48F 109.5
H48E C48B H48F 109.5
C51A C49A C50A 109.4(9)
C51A C49A C17 113.0(9)
C50A C49A C17 108.2(10)
C51A C49A C52A 106.8(8)
C50A C49A C52A 111.2(9)
C17 C49A C52A 108.3(9)
C51B C49B C17 110.0(10)
C51B C49B C50B 105.9(8)
C17 C49B C50B 109.8(9)
C51B C49B C52B 109.7(9)
C17 C49B C52B 110.5(10)
C50B C49B C52B 110.8(9)
C49B C50B H50D 109.5
C49B C50B H50E 109.5
H50D C50B H50E 109.5
C49B C50B H50F 109.5
H50D C50B H50F 109.5
H50E C50B H50F 109.5
C49B C51B H51B 109.5
C49B C51B H51C 109.5
H51B C51B H51C 109.5
C49B C51B H51D 109.5
H51B C51B H51D 109.5
H51C C51B H51D 109.5
C49B C52B H52D 109.5
C49B C52B H52E 109.5
H52D C52B H52E 109.5
C49B C52B H52F 109.5
H52D C52B H52F 109.5
H52E C52B H52F 109.5
C55A C53A C54A 110.0(7)
C55A C53A C56A 109.6(6)
C54A C53A C56A 107.5(6)
C55A C53A C24 107.6(9)
C54A C53A C24 111.6(10)
C56A C53A C24 110.6(9)
C24 C53B C55B 109.8(17)
C24 C53B C54B 109.1(17)
C55B C53B C54B 109.2(11)
C24 C53B C56B 111.3(17)
C55B C53B C56B 110.1(11)
C54B C53B C56B 107.2(10)
C53B C54B H54D 109.5
C53B C54B H54E 109.5
H54D C54B H54E 109.5
C53B C54B H54F 109.5
H54D C54B H54F 109.5
H54E C54B H54F 109.5
C53B C55B H55B 109.5
C53B C55B H55C 109.5
H55B C55B H55C 109.5
C53B C55B H55D 109.5
H55B C55B H55D 109.5
H55C C55B H55D 109.5
C53B C56B H56D 109.5
C53B C56B H56E 109.5
H56D C56B H56E 109.5
C53B C56B H56F 109.5
H56D C56B H56F 109.5
H56E C56B H56F 109.5
O1S C1S H1S 109.5
O1S C1S H2S 109.5
H1S C1S H2S 109.5
O1S C1S H3S 109.5
H1S C1S H3S 109.5
H2S C1S H3S 109.5
C1S O1S H4S 109.5
H1W O1W H2W 103(3)
N1 C34 C35A 108.9(5)
N1 C34 C35B 113.1(5)
N1 C34 H34 109.9
C35A C34 H34 109.9
C35B C34 H34 108.6
N1 C34 H34A 109.9
C35A C34 H34A 109.9
C35B C34 H34A 106.9
H34 C34 H34A 108.3
N1 C34 H34B 109.0
C35A C34 H34B 110.2
C35B C34 H34B 109.0
H34A C34 H34B 108.9
N1 C34 H34C 109.0
C35A C34 H34C 111.9
C35B C34 H34C 109.0
H34 C34 H34C 107.2
H34B C34 H34C 107.8

loop_
_geom_bond_atom_site_label_1
_geom_bond_atom_site_label_2
_geom_bond_distance
S1 O1 1.503(3)
S1 C9 1.792(3)
S1 C7 1.806(3)
S2 O2 1.503(2)
S2 C13 1.794(3)
S2 C19 1.811(3)
S3 O3 1.492(2)
S3 C15 1.796(3)
S3 C22 1.812(3)
S4 O4 1.498(2)
S4 C3 1.800(3)
S4 C26 1.801(3)
C1 O5 1.407(4)
C1 H1 0.9800
C1 H1A 0.9800
C1 H1B 0.9800
O5 C2 1.371(3)
C2 C3 1.378(4)
C2 C7 1.395(4)
C3 C4 1.401(4)
C4 C5 1.379(4)
C4 H4 0.9500
C5 C6 1.406(4)
C5 C41B 1.49(2)
C5 C41A 1.565(19)
C6 C7 1.379(4)
C6 H6 0.9500
N1 C8 1.374(3)
N1 C34 1.462(4)
N1 H1C 0.8800
C8 C13 1.414(4)
C8 C9 1.416(4)
C9 C10 1.387(4)
C10 C11 1.369(4)
C10 H10 0.9500
C11 C12 1.407(4)
C11 C45A 1.523(16)
C11 C45B 1.537(16)
C12 C13 1.376(4)
C12 H12 0.9500
N2 C14 1.408(3)
N2 C27 1.481(4)
N2 H2 0.8800
C14 C19 1.396(4)
C14 C15 1.404(4)
C15 C16 1.385(4)
C16 C17 1.386(4)
C16 H16 0.9500
C17 C18 1.393(4)
C17 C49B 1.537(15)
C17 C49A 1.540(15)
C18 C19 1.383(4)
C18 H18 0.9500
C20 O6 1.432(4)
C20 H20 0.9800
C20 H20A 0.9800
C20 H20B 0.9800
O6 C21 1.375(3)
C21 C22 1.386(4)
C21 C26 1.392(4)
C22 C23 1.390(4)
C23 C24 1.401(4)
C23 H23 0.9500
C24 C25 1.389(4)
C24 C53B 1.48(3)
C24 C53A 1.578(14)
C25 C26 1.392(4)
C25 H25 0.9500
C27 C28 1.503(4)
C27 H27 0.9900
C27 H27A 0.9900
C28 C29 1.381(5)
C28 C33 1.389(4)
C29 C30 1.386(5)
C29 H29 0.9500
C30 C31 1.366(6)
C30 H30 0.9500
C31 C32 1.374(6)
C31 H31 0.9500
C32 C33 1.385(5)
C32 H32 0.9500
C33 H33 0.9500
C35A C36A 1.3900
C35A C40A 1.3900
C35A C34 1.493(9)
C36A C37A 1.3900
C36A H36A 0.9500
C37A C38A 1.3900
C37A H37A 0.9500
C38A C39A 1.3900
C38A H38A 0.9500
C39A C40A 1.3900
C39A H39A 0.9500
C40A H40A 0.9500
C35B C36B 1.3900
C35B C40B 1.3900
C35B C34 1.521(9)
C36B C37B 1.3900
C36B H36B 0.9500
C37B C38B 1.3900
C37B H37B 0.9500
C38B C39B 1.3900
C38B H38B 0.9500
C39B C40B 1.3900
C39B H39B 0.9500
C40B H40B 0.9500
C41A C44A 1.529(8)
C41A C42A 1.533(8)
C41A C43A 1.551(9)
C42A H34J 0.9800
C42A H34K 0.9800
C42A H34L 0.9800
C43A H43A 0.9800
C43A H43B 0.9800
C43A H43C 0.9800
C44A H44A 0.9800
C44A H44B 0.9800
C44A H44C 0.9800
C41B C44B 1.531(9)
C41B C42B 1.532(9)
C41B C43B 1.553(9)
C42B H42B 0.9800
C42B H42C 0.9800
C42B H42D 0.9800
C43B H43D 0.9800
C43B H43E 0.9800
C43B H43F 0.9800
C44B H44D 0.9800
C44B H44E 0.9800
C44B H44F 0.9800
C45A C46A 1.535(8)
C45A C47A 1.543(8)
C45A C48A 1.548(8)
C46A H46A 0.9800
C46A H46B 0.9800
C46A H46C 0.9800
C47A H47A 0.9800
C47A H47B 0.9800
C47A H47C 0.9800
C48A H48A 0.9800
C48A H48B 0.9800
C48A H48C 0.9800
C45B C46B 1.535(8)
C45B C47B 1.542(8)
C45B C48B 1.549(8)
C46B H46D 0.9800
C46B H46E 0.9800
C46B H46F 0.9800
C47B H47D 0.9800
C47B H47E 0.9800
C47B H47F 0.9800
C48B H48D 0.9800
C48B H48E 0.9800
C48B H48F 0.9800
C49A C51A 1.507(10)
C49A C50A 1.532(11)
C49A C52A 1.552(11)
C50A H50A 0.9800
C50A H50B 0.9800
C50A H50C 0.9800
C51A H34G 0.9800
C51A H34H 0.9800
C51A H34I 0.9800
C52A H52A 0.9800
C52A H52B 0.9800
C52A H52C 0.9800
C49B C51B 1.502(10)
C49B C50B 1.539(11)
C49B C52B 1.547(11)
C50B H50D 0.9800
C50B H50E 0.9800
C50B H50F 0.9800
C51B H51B 0.9800
C51B H51C 0.9800
C51B H51D 0.9800
C52B H52D 0.9800
C52B H52E 0.9800
C52B H52F 0.9800
C53A C55A 1.536(7)
C53A C54A 1.544(7)
C53A C56A 1.548(7)
C54A H54A 0.9800
C54A H54B 0.9800
C54A H54C 0.9800
C55A H34D 0.9800
C55A H34E 0.9800
C55A H34F 0.9800
C56A H56A 0.9800
C56A H56B 0.9800
C56A H56C 0.9800
C53B C55B 1.536(9)
C53B C54B 1.544(9)
C53B C56B 1.552(9)
C54B H54D 0.9800
C54B H54E 0.9800
C54B H54F 0.9800
C55B H55B 0.9800
C55B H55C 0.9800
C55B H55D 0.9800
C56B H56D 0.9800
C56B H56E 0.9800
C56B H56F 0.9800
C1S O1S 1.402(11)
C1S H1S 0.9800
C1S H2S 0.9800
C1S H3S 0.9800
O1S H4S 0.8400
O1W H1W 0.85(2)
O1W H2W 0.86(2)
C34 H34 0.9900
C34 H34A 0.9900
C34 H34B 0.9900
C34 H34C 0.9900

loop_
_geom_torsion_atom_site_label_1
_geom_torsion_atom_site_label_2
_geom_torsion_atom_site_label_3
_geom_torsion_atom_site_label_4
_geom_torsion
C1 O5 C2 C3 85.1(4)
C1 O5 C2 C7 -100.7(4)
O5 C2 C3 C4 171.4(3)
C7 C2 C3 C4 -2.9(4)
O5 C2 C3 S4 -8.9(4)
C7 C2 C3 S4 176.8(2)
O4 S4 C3 C2 -168.4(2)
C26 S4 C3 C2 82.2(2)
O4 S4 C3 C4 11.3(3)
C26 S4 C3 C4 -98.1(2)
C2 C3 C4 C5 0.1(4)
S4 C3 C4 C5 -179.6(2)
C3 C4 C5 C6 3.1(4)
C3 C4 C5 C41B -178.5(8)
C3 C4 C5 C41A -172.5(7)
C4 C5 C6 C7 -3.5(4)
C41B C5 C6 C7 178.0(8)
C41A C5 C6 C7 172.0(7)
C5 C6 C7 C2 0.8(4)
C5 C6 C7 S1 -179.3(2)
O5 C2 C7 C6 -172.0(3)
C3 C2 C7 C6 2.4(4)
O5 C2 C7 S1 8.0(4)
C3 C2 C7 S1 -177.5(2)
O1 S1 C7 C6 -4.5(3)
C9 S1 C7 C6 105.2(2)
O1 S1 C7 C2 175.5(2)
C9 S1 C7 C2 -74.9(2)
C34 N1 C8 C13 -155.0(3)
C34 N1 C8 C9 23.8(4)
N1 C8 C9 C10 -172.2(3)
C13 C8 C9 C10 6.6(4)
N1 C8 C9 S1 10.7(4)
C13 C8 C9 S1 -170.5(2)
O1 S1 C9 C10 49.0(2)
C7 S1 C9 C10 -58.5(2)
O1 S1 C9 C8 -133.7(2)
C7 S1 C9 C8 118.8(2)
C8 C9 C10 C11 -3.5(4)
S1 C9 C10 C11 173.9(2)
C9 C10 C11 C12 -1.7(4)
C9 C10 C11 C45A -178.5(5)
C9 C10 C11 C45B -178.4(5)
C10 C11 C12 C13 3.4(4)
C45A C11 C12 C13 -179.7(5)
C45B C11 C12 C13 -179.8(5)
C11 C12 C13 C8 0.1(4)
C11 C12 C13 S2 176.2(2)
N1 C8 C13 C12 173.9(2)
C9 C8 C13 C12 -5.0(4)
N1 C8 C13 S2 -1.9(4)
C9 C8 C13 S2 179.21(19)
O2 S2 C13 C12 -138.2(2)
C19 S2 C13 C12 112.1(2)
O2 S2 C13 C8 37.9(3)
C19 S2 C13 C8 -71.8(2)
C27 N2 C14 C19 -76.9(3)
C27 N2 C14 C15 103.7(3)
C19 C14 C15 C16 0.1(4)
N2 C14 C15 C16 179.5(2)
C19 C14 C15 S3 179.52(19)
N2 C14 C15 S3 -1.1(4)
O3 S3 C15 C16 140.6(2)
C22 S3 C15 C16 -110.0(2)
O3 S3 C15 C14 -38.9(3)
C22 S3 C15 C14 70.5(2)
C14 C15 C16 C17 -0.1(4)
S3 C15 C16 C17 -179.6(2)
C15 C16 C17 C18 1.1(4)
C15 C16 C17 C49B -176.8(6)
C15 C16 C17 C49A 179.7(6)
C16 C17 C18 C19 -2.1(4)
C49B C17 C18 C19 175.8(6)
C49A C17 C18 C19 179.2(6)
C17 C18 C19 C14 2.2(4)
C17 C18 C19 S2 -176.0(2)
C15 C14 C19 C18 -1.1(4)
N2 C14 C19 C18 179.5(2)
C15 C14 C19 S2 177.10(18)
N2 C14 C19 S2 -2.3(3)
O2 S2 C19 C18 -8.6(2)
C13 S2 C19 C18 103.4(2)
O2 S2 C19 C14 173.1(2)
C13 S2 C19 C14 -74.9(2)
C20 O6 C21 C22 98.8(3)
C20 O6 C21 C26 -84.8(3)
O6 C21 C22 C23 -179.6(2)
C26 C21 C22 C23 3.8(4)
O6 C21 C22 S3 -4.2(4)
C26 C21 C22 S3 179.2(2)
O3 S3 C22 C21 175.3(2)
C15 S3 C22 C21 62.7(2)
O3 S3 C22 C23 -9.1(3)
C15 S3 C22 C23 -121.7(2)
C21 C22 C23 C24 -2.6(4)
S3 C22 C23 C24 -178.1(2)
C22 C23 C24 C25 0.6(4)
C22 C23 C24 C53B 177.6(10)
C22 C23 C24 C53A 175.7(5)
C23 C24 C25 C26 0.1(4)
C53B C24 C25 C26 -177.1(10)
C53A C24 C25 C26 -174.8(6)
C24 C25 C26 C21 1.2(4)
C24 C25 C26 S4 176.9(2)
O6 C21 C26 C25 -179.7(2)
C22 C21 C26 C25 -3.1(4)
O6 C21 C26 S4 4.6(3)
C22 C21 C26 S4 -178.9(2)
O4 S4 C26 C25 -41.8(3)
C3 S4 C26 C25 67.1(3)
O4 S4 C26 C21 134.0(2)
C3 S4 C26 C21 -117.1(2)
C14 N2 C27 C28 168.5(2)
N2 C27 C28 C29 -110.7(3)
N2 C27 C28 C33 70.7(4)
C33 C28 C29 C30 0.8(5)
C27 C28 C29 C30 -177.8(3)
C28 C29 C30 C31 -1.2(6)
C29 C30 C31 C32 0.9(6)
C30 C31 C32 C33 0.0(6)
C31 C32 C33 C28 -0.4(6)
C29 C28 C33 C32 0.1(5)
C27 C28 C33 C32 178.7(3)
C40A C35A C36A C37A 0.0
C34 C35A C36A C37A -178.4(9)
C35A C36A C37A C38A 0.0
C36A C37A C38A C39A 0.0
C37A C38A C39A C40A 0.0
C38A C39A C40A C35A 0.0
C36A C35A C40A C39A 0.0
C34 C35A C40A C39A 178.1(10)
C40B C35B C36B C37B 0.0
C34 C35B C36B C37B -179.8(10)
C35B C36B C37B C38B 0.0
C36B C37B C38B C39B 0.0
C37B C38B C39B C40B 0.0
C38B C39B C40B C35B 0.0
C36B C35B C40B C39B 0.0
C34 C35B C40B C39B 179.8(9)
C4 C5 C41A C44A 118.5(8)
C6 C5 C41A C44A -56.9(11)
C41B C5 C41A C44A -113(10)
C4 C5 C41A C42A -1.6(11)
C6 C5 C41A C42A -177.0(8)
C41B C5 C41A C42A 127(10)
C4 C5 C41A C43A -123.0(8)
C6 C5 C41A C43A 61.6(10)
C41B C5 C41A C43A 5(9)
C4 C5 C41B C44B 137.0(8)
C6 C5 C41B C44B -44.6(12)
C41A C5 C41B C44B 82(10)
C4 C5 C41B C42B 16.9(12)
C6 C5 C41B C42B -164.7(9)
C41A C5 C41B C42B -38(9)
C4 C5 C41B C43B -102.4(9)
C6 C5 C41B C43B 76.0(10)
C41A C5 C41B C43B -157(10)
C10 C11 C45A C46A 101.3(7)
C12 C11 C45A C46A -75.3(8)
C45B C11 C45A C46A -73(67)
C10 C11 C45A C47A -21.5(9)
C12 C11 C45A C47A 161.9(6)
C45B C11 C45A C47A 164(67)
C10 C11 C45A C48A -140.2(6)
C12 C11 C45A C48A 43.2(9)
C45B C11 C45A C48A 46(66)
C10 C11 C45B C46B 123.0(6)
C12 C11 C45B C46B -53.5(8)
C45A C11 C45B C46B 129(67)
C10 C11 C45B C47B 0.8(10)
C12 C11 C45B C47B -175.8(6)
C45A C11 C45B C47B 7(66)
C10 C11 C45B C48B -118.8(6)
C12 C11 C45B C48B 64.7(8)
C45A C11 C45B C48B -113(67)
C16 C17 C49A C51A 12.5(11)
C18 C17 C49A C51A -169.0(6)
C49B C17 C49A C51A -66(17)
C16 C17 C49A C50A 133.7(7)
C18 C17 C49A C50A -47.7(9)
C49B C17 C49A C50A 55(17)
C16 C17 C49A C52A -105.6(7)
C18 C17 C49A C52A 72.9(9)
C49B C17 C49A C52A 176(18)
C16 C17 C49B C51B -83.7(9)
C18 C17 C49B C51B 98.5(9)
C49A C17 C49B C51B 20(17)
C16 C17 C49B C50B 32.5(10)
C18 C17 C49B C50B -145.3(6)
C49A C17 C49B C50B 136(18)
C16 C17 C49B C52B 155.0(6)
C18 C17 C49B C52B -22.8(10)
C49A C17 C49B C52B -101(18)
C25 C24 C53A C55A 96.4(8)
C23 C24 C53A C55A -78.5(9)
C53B C24 C53A C55A 120(14)
C25 C24 C53A C54A -142.9(8)
C23 C24 C53A C54A 42.3(10)
C53B C24 C53A C54A -119(14)
C25 C24 C53A C56A -23.3(10)
C23 C24 C53A C56A 161.9(8)
C53B C24 C53A C56A 0(13)
C25 C24 C53B C55B 83.7(15)
C23 C24 C53B C55B -93.3(14)
C53A C24 C53B C55B -74(14)
C25 C24 C53B C54B -156.6(12)
C23 C24 C53B C54B 26.3(17)
C53A C24 C53B C54B 46(13)
C25 C24 C53B C56B -38.5(17)
C23 C24 C53B C56B 144.5(14)
C53A C24 C53B C56B 164(15)
C8 N1 C34 C35A 154.7(6)
C8 N1 C34 C35B 155.8(6)
C36A C35A C34 N1 129.8(4)
C40A C35A C34 N1 -48.4(9)
C36A C35A C34 C35B -37(13)
C40A C35A C34 C35B 145(14)
C36B C35B C34 N1 120.9(5)
C40B C35B C34 N1 -59.0(7)
C36B C35B C34 C35A 134(14)
C40B C35B C34 C35A -45(13)
